data_4304428
loop_
_publ_author_name
'D. Gout'
'O. Gourdon'
'E. D. Bauer'
'F. Ronning'
'J. D. Thompson'
'Th. Proffen'

_publ_section_title
;
An Experimental and Theoretical Study of the Variation of 4f Hybridization
Across the La1-xCexIn3 Series
;
_journal_name_full 'Inorganic Chemistry'
_journal_page_first 2569
_journal_page_last 2575
_journal_paper_doi 10.1021/ic701930j
_journal_volume 47
_journal_year 2008
_chemical_formula_sum 'Ce0.03 In3 La0.97'
_chemical_formula_weight 483.402
_space_group_IT_number 221
_symmetry_Int_Tables_number 221
_symmetry_space_group_name_Hall '-P 4 2 3'
_symmetry_space_group_name_H-M 'P m -3 m'
_audit_creation_date 07-09-28
_audit_creation_method 'Created with Diamond (www.crystalimpact.com)'
_audit_update_record 07-09-28
_cell_angle_alpha 90.000
_cell_angle_beta 90.000
_cell_angle_gamma 90.000
_cell_length_a 4.7312(2)
_cell_length_b 4.7312(2)
_cell_length_c 4.7312(2)
_cell_volume 105.904(8)
_cod_data_source_file ic701930j-file001.cif
_cod_data_source_block Structure_Ce0.2La0.98In3
_cod_original_cell_volume 103.2
_cod_original_sg_symbol_Hall -P_4_2_3
_cod_database_code 4304428

loop_
_symmetry_equiv_pos_site_id
_symmetry_equiv_pos_as_xyz
1 'x, y, z'
2 '-y, x, z'
3 '-x, -y, z'
4 'y, -x, z'
5 'x, -z, y'
6 'x, -y, -z'
7 'x, z, -y'
8 'z, y, -x'
9 '-x, y, -z'
10 '-z, y, x'
11 'z, x, y'
12 'y, z, x'
13 '-y, -z, x'
14 'z, -x, -y'
15 '-y, z, -x'
16 '-z, -x, y'
17 '-z, x, -y'
18 'y, -z, -x'
19 'y, x, -z'
20 '-y, -x, -z'
21 '-x, z, y'
22 '-x, -z, -y'
23 'z, -y, x'
24 '-z, -y, -x'
25 '-x, -y, -z'
26 'y, -x, -z'
27 'x, y, -z'
28 '-y, x, -z'
29 '-x, z, -y'
30 '-x, y, z'
31 '-x, -z, y'
32 '-z, -y, x'
33 'x, -y, z'
34 'z, -y, -x'
35 '-z, -x, -y'
36 '-y, -z, -x'
37 'y, z, -x'
38 '-z, x, y'
39 'y, -z, x'
40 'z, x, -y'
41 'z, -x, y'
42 '-y, z, x'
43 '-y, -x, z'
44 'y, x, z'
45 'x, -z, -y'
46 'x, z, y'
47 '-z, y, -x'
48 'z, y, x'

loop_
_atom_site_aniso_label
_atom_site_aniso_U_11
_atom_site_aniso_U_22
_atom_site_aniso_U_33
_atom_site_aniso_U_12
_atom_site_aniso_U_13
_atom_site_aniso_U_23
IN1 0.0267(7) 0.0113(3) 0.0113(3) 0.00000 0.00000 0.00000

loop_
_atom_site_label
_atom_site_type_symbol
_atom_site_fract_x
_atom_site_fract_y
_atom_site_fract_z
_atom_site_occupancy
_atom_site_symmetry_multiplicity
_atom_site_Wyckoff_symbol
_atom_site_attached_hydrogens
_atom_site_calc_flag
_atom_site_thermal_displace_type
_atom_site_U_iso_or_equiv
CE1 Ce 0.0000 0.0000 0.0000 0.03(2) 1 a ? d Uiso 0.0096(2)
IN1 In 0.0000 0.5000 0.5000 1.000 3 c ? d Uani ?
LA1 La 0.0000 0.0000 0.0000 0.97(2) 1 a ? d Uiso 0.0096(2)

loop_
_atom_type_symbol
_atom_type_oxidation_number
_atom_type_radius_bond
Ce ? 1.200
In ? 1.200
La ? 1.200
